data_7124166
loop_
_publ_author_name
'Li, Jian'
'Xue, Bingxiang'
'Su, Shikuan'
'Cui, Yongmei'
'Fei, Youwen'
'Jia, Xueshun'
'Fang, Jianhui'

_publ_section_title
;
 Phosphine-mediated sequential annulations of allenyl ketone and
 isocyanide: a bicyclization strategy to access furan-fused eight-membered
 ring and spirocycle
;
_journal_name_full 'Chemical Communications'
_journal_paper_doi 10.1039/C9CC06267J
_journal_year 2019
_chemical_formula_sum 'C31 H28 Br N O2'
_chemical_formula_weight 526.45
_space_group_crystal_system triclinic
_space_group_IT_number 2
_space_group_name_Hall '-P 1'
_space_group_name_H-M_alt 'P -1'
_symmetry_space_group_name_Hall '-P 1'
_symmetry_space_group_name_H-M 'P -1'
_atom_sites_solution_hydrogens geom
_audit_block_doi 10.5517/ccdc.csd.cc22zj3q
_audit_creation_method SHELXL-2016/6
_audit_update_record
;
2019-06-23 deposited with the CCDC.    2019-09-13 downloaded from the CCDC.
;
_cell_angle_alpha 74.1180(10)
_cell_angle_beta 87.1980(10)
_cell_angle_gamma 76.0350(10)
_cell_formula_units_Z 4
_cell_length_a 9.0124(3)
_cell_length_b 15.8289(4)
_cell_length_c 19.3114(6)
_cell_measurement_reflns_used 2222
_cell_measurement_temperature 298(2)
_cell_measurement_theta_max 30.57
_cell_measurement_theta_min 3.74
_cell_volume 2570.98(14)
_computing_cell_refinement 'Bruker SAINT'
_computing_data_collection 'Bruker APEX2'
_computing_data_reduction 'Bruker SAINT'
_computing_molecular_graphics 'Bruker SHELXTL'
_computing_publication_material 'Bruker SHELXTL'
_computing_structure_refinement 'SHELXL-2016/6 (Sheldrick, 2016)'
_computing_structure_solution 'SHELXT 2014/5 (Sheldrick, 2014)'
_diffrn_ambient_temperature 298(2)
_diffrn_measured_fraction_theta_full 0.995
_diffrn_measured_fraction_theta_max 0.995
_diffrn_measurement_device_type 'Bruker APEX-II CCD'
_diffrn_measurement_method '\f and \w scans'
_diffrn_radiation_type GaK\a
_diffrn_radiation_wavelength 1.34138
_diffrn_reflns_av_R_equivalents 0.0273
_diffrn_reflns_av_unetI/netI 0.0305
_diffrn_reflns_Laue_measured_fraction_full 0.995
_diffrn_reflns_Laue_measured_fraction_max 0.995
_diffrn_reflns_limit_h_max 11
_diffrn_reflns_limit_h_min -11
_diffrn_reflns_limit_k_max 19
_diffrn_reflns_limit_k_min -16
_diffrn_reflns_limit_l_max 24
_diffrn_reflns_limit_l_min -24
_diffrn_reflns_number 31426
_diffrn_reflns_point_group_measured_fraction_full 0.995
_diffrn_reflns_point_group_measured_fraction_max 0.995
_diffrn_reflns_theta_full 53.594
_diffrn_reflns_theta_max 57.497
_diffrn_reflns_theta_min 3.736
_exptl_absorpt_coefficient_mu 1.575
_exptl_absorpt_correction_T_max 0.752
_exptl_absorpt_correction_T_min 0.656
_exptl_absorpt_correction_type multi-scan
_exptl_absorpt_process_details sadabs
_exptl_crystal_colour colourless
_exptl_crystal_density_diffrn 1.360
_exptl_crystal_description block
_exptl_crystal_F_000 1088
_exptl_crystal_size_max 0.340
_exptl_crystal_size_mid 0.140
_exptl_crystal_size_min 0.080
_refine_diff_density_max 0.650
_refine_diff_density_min -0.710
_refine_diff_density_rms 0.041
_refine_ls_extinction_method none
_refine_ls_goodness_of_fit_ref 1.027
_refine_ls_hydrogen_treatment constr
_refine_ls_matrix_type full
_refine_ls_number_parameters 637
_refine_ls_number_reflns 10671
_refine_ls_number_restraints 0
_refine_ls_restrained_S_all 1.027
_refine_ls_R_factor_all 0.0472
_refine_ls_R_factor_gt 0.0406
_refine_ls_shift/su_max 0.003
_refine_ls_shift/su_mean 0.000
_refine_ls_structure_factor_coef Fsqd
_refine_ls_weighting_details 'w=1/[\s^2^(Fo^2^)+(0.0471P)^2^+1.1498P] where P=(Fo^2^+2Fc^2^)/3'
_refine_ls_weighting_scheme calc
_refine_ls_wR_factor_gt 0.1071
_refine_ls_wR_factor_ref 0.1124
_reflns_Friedel_coverage 0.000
_reflns_number_gt 9116
_reflns_number_total 10671
_reflns_threshold_expression 'I > 2\s(I)'
_cod_data_source_file c9cc06267j2.cif
_cod_data_source_block ga_90304a_a
_cod_original_cell_volume 2570.98(13)
_cod_database_code 7124166
_shelx_shelxl_version_number 2016/6
_shelx_space_group_comment
; 
The symmetry employed for this shelxl refinement is uniquely defined 
by the following loop, which should always be used as a source of 
symmetry information in preference to the above space-group names. 
They are only intended as comments. 
;
_shelx_estimated_absorpt_t_min 0.616
_shelx_estimated_absorpt_t_max 0.884

loop_
_space_group_symop_operation_xyz
'x, y, z'
'-x, -y, -z'

loop_
_atom_site_label
_atom_site_type_symbol
_atom_site_fract_x
_atom_site_fract_y
_atom_site_fract_z
_atom_site_U_iso_or_equiv
_atom_site_adp_type
_atom_site_occupancy
_atom_site_site_symmetry_order
_atom_site_calc_flag
_atom_site_refinement_flags_posn
_atom_site_refinement_flags_adp
Br1 Br 0.16934(4) 0.67143(2) 0.51968(2) 0.06966(10) Uani 1 1 d . .
N1 N 0.2022(2) 0.98330(11) 0.25840(9) 0.0498(4) Uani 1 1 d . .
O1 O 0.20919(16) 0.89190(8) 0.18292(7) 0.0467(3) Uani 1 1 d . .
O2 O 0.67496(19) 1.08450(15) 0.14469(10) 0.0769(5) Uani 1 1 d . .
C1 C 0.2118(2) 0.97224(12) 0.19632(10) 0.0428(4) Uani 1 1 d . .
C2 C 0.2300(2) 1.04093(13) 0.12632(10) 0.0462(4) Uani 1 1 d . .
C3 C 0.2152(2) 0.98978(14) 0.07241(10) 0.0490(4) Uani 1 1 d . .
C4 C 0.2101(2) 0.90600(13) 0.10726(10) 0.0452(4) Uani 1 1 d . .
C5 C 0.3929(2) 1.05716(14) 0.12365(11) 0.0517(5) Uani 1 1 d . .
H5A H 0.465210 0.999539 0.142003 0.062 Uiso 1 1 calc R U
H5B H 0.417573 1.081536 0.073843 0.062 Uiso 1 1 calc R U
C6 C 0.4124(2) 1.12052(13) 0.16610(11) 0.0482(4) Uani 1 1 d . .
C7 C 0.2943(2) 1.17751(13) 0.18573(12) 0.0540(5) Uani 1 1 d . .
H7 H 0.314218 1.217508 0.209461 0.065 Uiso 1 1 calc R U
C8 C 0.1317(2) 1.18036(14) 0.17153(14) 0.0590(5) Uani 1 1 d . .
H8A H 0.075910 1.243018 0.154688 0.071 Uiso 1 1 calc R U
H8B H 0.086862 1.153680 0.216436 0.071 Uiso 1 1 calc R U
C9 C 0.1115(2) 1.13119(14) 0.11648(13) 0.0572(5) Uani 1 1 d . .
H9A H 0.120046 1.169594 0.068512 0.069 Uiso 1 1 calc R U
H9B H 0.009809 1.120076 0.120529 0.069 Uiso 1 1 calc R U
C10 C 0.1912(2) 0.90994(12) 0.31877(10) 0.0448(4) Uani 1 1 d . .
C11 C 0.3258(2) 0.85842(14) 0.35693(11) 0.0523(5) Uani 1 1 d . .
C12 C 0.3155(3) 0.78890(15) 0.41746(11) 0.0561(5) Uani 1 1 d . .
H12 H 0.403729 0.753380 0.443163 0.067 Uiso 1 1 calc R U
C13 C 0.1759(3) 0.77215(13) 0.43969(10) 0.0516(5) Uani 1 1 d . .
C14 C 0.0435(3) 0.82487(14) 0.40360(11) 0.0537(5) Uani 1 1 d . .
H14 H -0.050383 0.813648 0.420133 0.064 Uiso 1 1 calc R U
C15 C 0.0495(2) 0.89485(13) 0.34255(11) 0.0493(4) Uani 1 1 d . .
C16 C 0.4766(3) 0.8790(2) 0.33216(16) 0.0829(8) Uani 1 1 d . .
H16A H 0.472223 0.941180 0.328764 0.124 Uiso 1 1 calc R U
H16B H 0.498628 0.868078 0.285791 0.124 Uiso 1 1 calc R U
H16C H 0.555577 0.840817 0.366066 0.124 Uiso 1 1 calc R U
C17 C -0.0950(3) 0.95418(17) 0.30320(16) 0.0745(7) Uani 1 1 d . .
H17A H -0.181674 0.933878 0.326329 0.112 Uiso 1 1 calc R U
H17B H -0.091785 0.950909 0.254222 0.112 Uiso 1 1 calc R U
H17C H -0.103535 1.015546 0.303989 0.112 Uiso 1 1 calc R U
C18 C 0.2102(3) 1.03211(17) -0.00733(12) 0.0693(6) Uani 1 1 d . .
H18A H 0.310843 1.037370 -0.023447 0.104 Uiso 1 1 calc R U
H18B H 0.141967 1.091074 -0.018132 0.104 Uiso 1 1 calc R U
H18C H 0.174496 0.994971 -0.031447 0.104 Uiso 1 1 calc R U
C19 C 0.2054(2) 0.82508(13) 0.08534(10) 0.0474(4) Uani 1 1 d . .
C20 C 0.1370(3) 0.76068(15) 0.12860(13) 0.0644(6) Uani 1 1 d . .
H20 H 0.094251 0.768908 0.171797 0.077 Uiso 1 1 calc R U
C21 C 0.1312(4) 0.68452(18) 0.10869(17) 0.0888(9) Uani 1 1 d . .
H21 H 0.084190 0.641887 0.138328 0.107 Uiso 1 1 calc R U
C22 C 0.1938(4) 0.67121(18) 0.04581(17) 0.0910(10) Uani 1 1 d . .
H22 H 0.189198 0.619771 0.032372 0.109 Uiso 1 1 calc R U
C23 C 0.2630(4) 0.7334(2) 0.00274(15) 0.0880(9) Uani 1 1 d . .
H23 H 0.305561 0.724271 -0.040239 0.106 Uiso 1 1 calc R U
C24 C 0.2709(3) 0.81015(18) 0.02212(13) 0.0726(7) Uani 1 1 d . .
H24 H 0.320106 0.851703 -0.007351 0.087 Uiso 1 1 calc R U
C25 C 0.5731(2) 1.11995(15) 0.17927(11) 0.0527(5) Uani 1 1 d . .
C26 C 0.6147(2) 1.16082(14) 0.23413(12) 0.0516(4) Uani 1 1 d . .
C27 C 0.5540(3) 1.14739(18) 0.30225(13) 0.0660(6) Uani 1 1 d . .
H27 H 0.476526 1.116573 0.313934 0.079 Uiso 1 1 calc R U
C28 C 0.6085(3) 1.1798(2) 0.35302(17) 0.0888(9) Uani 1 1 d . .
H28 H 0.569987 1.169125 0.399360 0.107 Uiso 1 1 calc R U
C29 C 0.7196(3) 1.2278(3) 0.3351(2) 0.0962(11) Uani 1 1 d . .
H29 H 0.754254 1.250965 0.368925 0.115 Uiso 1 1 calc R U
C30 C 0.7795(3) 1.2417(2) 0.2675(2) 0.0877(9) Uani 1 1 d . .
H30 H 0.854374 1.274347 0.255583 0.105 Uiso 1 1 calc R U
C31 C 0.7296(3) 1.20764(17) 0.21731(15) 0.0668(6) Uani 1 1 d . .
H31 H 0.772713 1.215866 0.171914 0.080 Uiso 1 1 calc R U
Br2 Br 0.77330(6) 0.63843(3) 1.02910(2) 0.10532(15) Uani 1 1 d . .
N2 N 0.7386(2) 0.52290(11) 0.75743(9) 0.0539(4) Uani 1 1 d . .
O3 O 0.74978(17) 0.66200(9) 0.68019(7) 0.0490(3) Uani 1 1 d . .
O4 O 0.2818(2) 0.48662(13) 0.64318(13) 0.0973(7) Uani 1 1 d . .
C32 C 0.7380(2) 0.57390(13) 0.69493(10) 0.0460(4) Uani 1 1 d . .
C33 C 0.7204(2) 0.55016(13) 0.62549(11) 0.0479(4) Uani 1 1 d . .
C34 C 0.7348(2) 0.63673(14) 0.57053(11) 0.0496(4) Uani 1 1 d . .
C35 C 0.7483(2) 0.69674(13) 0.60447(10) 0.0470(4) Uani 1 1 d . .
C36 C 0.5602(2) 0.53301(14) 0.62117(12) 0.0535(5) Uani 1 1 d . .
H36A H 0.485877 0.577790 0.638440 0.064 Uiso 1 1 calc R U
H36B H 0.534951 0.541178 0.571138 0.064 Uiso 1 1 calc R U
C37 C 0.5468(2) 0.43994(14) 0.66412(12) 0.0527(5) Uani 1 1 d . .
C38 C 0.6689(3) 0.37170(14) 0.68434(13) 0.0581(5) Uani 1 1 d . .
H38 H 0.652944 0.314945 0.707651 0.070 Uiso 1 1 calc R U
C39 C 0.8295(3) 0.38049(15) 0.67198(14) 0.0608(5) Uani 1 1 d . .
H39A H 0.887137 0.329715 0.655437 0.073 Uiso 1 1 calc R U
H39B H 0.874815 0.377277 0.717443 0.073 Uiso 1 1 calc R U
C40 C 0.8441(3) 0.46752(15) 0.61759(13) 0.0588(5) Uani 1 1 d . .
H40A H 0.837165 0.461023 0.569415 0.071 Uiso 1 1 calc R U
H40B H 0.944038 0.477781 0.623382 0.071 Uiso 1 1 calc R U
C41 C 0.7493(3) 0.55264(12) 0.81943(11) 0.0510(5) Uani 1 1 d . .
C42 C 0.8897(3) 0.56058(14) 0.84149(11) 0.0567(5) Uani 1 1 d . .
C43 C 0.8953(3) 0.58376(15) 0.90563(13) 0.0658(6) Uani 1 1 d . .
H43 H 0.987453 0.588825 0.921815 0.079 Uiso 1 1 calc R U
C44 C 0.7663(4) 0.59914(16) 0.94500(12) 0.0678(6) Uani 1 1 d . .
C45 C 0.6300(3) 0.58804(16) 0.92477(13) 0.0672(6) Uani 1 1 d . .
H45 H 0.544247 0.597203 0.953083 0.081 Uiso 1 1 calc R U
C46 C 0.6205(3) 0.56313(15) 0.86198(12) 0.0590(5) Uani 1 1 d . .
C47 C 1.0305(3) 0.5425(2) 0.79799(15) 0.0769(7) Uani 1 1 d . .
H47A H 1.018323 0.587238 0.752302 0.115 Uiso 1 1 calc R U
H47B H 1.045802 0.483554 0.790454 0.115 Uiso 1 1 calc R U
H47C H 1.117502 0.545209 0.823355 0.115 Uiso 1 1 calc R U
C48 C 0.4740(3) 0.5455(2) 0.84091(18) 0.0867(8) Uani 1 1 d . .
H48A H 0.397783 0.555374 0.876215 0.130 Uiso 1 1 calc R U
H48B H 0.492316 0.484167 0.838352 0.130 Uiso 1 1 calc R U
H48C H 0.438725 0.585900 0.794755 0.130 Uiso 1 1 calc R U
C49 C 0.7432(3) 0.64453(18) 0.49144(12) 0.0648(6) Uani 1 1 d . .
H49A H 0.761998 0.702173 0.466207 0.097 Uiso 1 1 calc R U
H49B H 0.648226 0.639249 0.474660 0.097 Uiso 1 1 calc R U
H49C H 0.824854 0.597179 0.482769 0.097 Uiso 1 1 calc R U
C50 C 0.7656(2) 0.78988(14) 0.58064(11) 0.0503(4) Uani 1 1 d . .
C51 C 0.8566(3) 0.82037(16) 0.61972(15) 0.0663(6) Uani 1 1 d . .
H51 H 0.906034 0.781520 0.661720 0.080 Uiso 1 1 calc R U
C52 C 0.8742(4) 0.90798(19) 0.59672(19) 0.0875(9) Uani 1 1 d . .
H52 H 0.936808 0.927298 0.622977 0.105 Uiso 1 1 calc R U
C53 C 0.8006(4) 0.96659(19) 0.53572(19) 0.0892(9) Uani 1 1 d . .
H53 H 0.812878 1.025502 0.520669 0.107 Uiso 1 1 calc R U
C54 C 0.7086(4) 0.93826(18) 0.49686(16) 0.0837(8) Uani 1 1 d . .
H54 H 0.658151 0.978083 0.455446 0.100 Uiso 1 1 calc R U
C55 C 0.6905(3) 0.85074(17) 0.51898(13) 0.0677(6) Uani 1 1 d . .
H55 H 0.627432 0.832198 0.492392 0.081 Uiso 1 1 calc R U
C56 C 0.3886(3) 0.42870(15) 0.67657(13) 0.0603(5) Uani 1 1 d . .
C57 C 0.3543(2) 0.34703(14) 0.72838(11) 0.0541(5) Uani 1 1 d . .
C58 C 0.2388(2) 0.31317(15) 0.70922(12) 0.0552(5) Uani 1 1 d . .
H58 H 0.187101 0.341699 0.665402 0.066 Uiso 1 1 calc R U
C59 C 0.1994(3) 0.23836(17) 0.75371(14) 0.0669(6) Uani 1 1 d . .
H59 H 0.122603 0.216105 0.739694 0.080 Uiso 1 1 calc R U
C60 C 0.2739(3) 0.1962(2) 0.81920(15) 0.0797(8) Uani 1 1 d . .
H60 H 0.248656 0.144819 0.848981 0.096 Uiso 1 1 calc R U
C61 C 0.3843(3) 0.2299(2) 0.84033(13) 0.0785(8) Uani 1 1 d . .
H61 H 0.431771 0.202376 0.885256 0.094 Uiso 1 1 calc R U
C62 C 0.4268(3) 0.30483(18) 0.79546(13) 0.0682(6) Uani 1 1 d . .
H62 H 0.503291 0.326846 0.810059 0.082 Uiso 1 1 calc R U

loop_
_atom_site_aniso_label
_atom_site_aniso_U_11
_atom_site_aniso_U_22
_atom_site_aniso_U_33
_atom_site_aniso_U_23
_atom_site_aniso_U_13
_atom_site_aniso_U_12
Br1 0.1117(2) 0.05332(14) 0.04377(13) -0.00350(10) -0.00515(12) -0.02888(13)
N1 0.0663(10) 0.0415(8) 0.0415(8) -0.0084(7) -0.0008(7) -0.0155(7)
O1 0.0664(8) 0.0404(6) 0.0349(6) -0.0071(5) -0.0002(6) -0.0188(6)
O2 0.0603(9) 0.1160(15) 0.0738(11) -0.0510(11) 0.0172(8) -0.0313(10)
C1 0.0469(9) 0.0391(9) 0.0424(9) -0.0077(7) -0.0022(7) -0.0132(7)
C2 0.0546(11) 0.0420(9) 0.0416(9) -0.0039(7) -0.0024(8) -0.0186(8)
C3 0.0586(11) 0.0510(11) 0.0377(9) -0.0045(8) -0.0034(8) -0.0214(9)
C4 0.0523(10) 0.0502(10) 0.0343(9) -0.0078(7) -0.0024(7) -0.0178(8)
C5 0.0537(11) 0.0511(11) 0.0527(11) -0.0122(9) 0.0040(9) -0.0198(9)
C6 0.0519(11) 0.0450(10) 0.0493(10) -0.0085(8) 0.0021(8) -0.0193(8)
C7 0.0581(12) 0.0412(10) 0.0645(13) -0.0118(9) -0.0018(10) -0.0171(9)
C8 0.0531(11) 0.0387(10) 0.0818(15) -0.0117(10) -0.0027(10) -0.0087(8)
C9 0.0558(12) 0.0458(11) 0.0632(13) -0.0001(9) -0.0096(10) -0.0140(9)
C10 0.0618(11) 0.0382(9) 0.0364(9) -0.0130(7) 0.0001(8) -0.0122(8)
C11 0.0554(11) 0.0519(11) 0.0468(10) -0.0126(9) 0.0011(8) -0.0082(9)
C12 0.0631(13) 0.0526(11) 0.0456(11) -0.0084(9) -0.0069(9) -0.0047(9)
C13 0.0763(14) 0.0418(10) 0.0370(9) -0.0096(8) -0.0003(9) -0.0153(9)
C14 0.0619(12) 0.0485(11) 0.0531(11) -0.0132(9) 0.0031(9) -0.0186(9)
C15 0.0581(11) 0.0408(9) 0.0495(10) -0.0124(8) -0.0041(9) -0.0116(8)
C16 0.0600(14) 0.093(2) 0.0780(18) 0.0019(15) 0.0022(12) -0.0144(13)
C17 0.0626(14) 0.0606(14) 0.0901(19) 0.0004(13) -0.0170(13) -0.0154(11)
C18 0.0990(18) 0.0672(14) 0.0392(11) 0.0008(10) -0.0057(11) -0.0311(13)
C19 0.0545(11) 0.0469(10) 0.0405(9) -0.0096(8) -0.0082(8) -0.0124(8)
C20 0.0876(16) 0.0517(12) 0.0573(13) -0.0136(10) 0.0066(11) -0.0252(11)
C21 0.137(3) 0.0542(14) 0.0829(19) -0.0153(13) -0.0002(18) -0.0413(16)
C22 0.144(3) 0.0504(14) 0.0802(19) -0.0237(13) -0.0291(18) -0.0132(16)
C23 0.134(3) 0.0730(17) 0.0557(15) -0.0296(13) -0.0080(15) -0.0067(17)
C24 0.103(2) 0.0718(15) 0.0485(12) -0.0215(11) 0.0084(12) -0.0266(14)
C25 0.0527(11) 0.0589(12) 0.0495(11) -0.0130(9) 0.0056(9) -0.0215(9)
C26 0.0476(10) 0.0525(11) 0.0555(11) -0.0152(9) -0.0020(9) -0.0122(9)
C27 0.0584(13) 0.0797(16) 0.0620(14) -0.0266(12) 0.0058(10) -0.0127(11)
C28 0.0727(17) 0.127(3) 0.0735(18) -0.0562(18) 0.0000(13) -0.0035(17)
C29 0.0704(17) 0.122(3) 0.119(3) -0.082(2) -0.0181(17) -0.0051(17)
C30 0.0704(16) 0.090(2) 0.120(3) -0.0476(19) -0.0123(17) -0.0276(15)
C31 0.0594(13) 0.0707(15) 0.0754(16) -0.0195(12) -0.0024(11) -0.0243(11)
Br2 0.1671(4) 0.1002(3) 0.06189(18) -0.03830(17) -0.0145(2) -0.0346(2)
N2 0.0735(11) 0.0459(9) 0.0455(9) -0.0122(7) -0.0030(8) -0.0197(8)
O3 0.0677(8) 0.0422(7) 0.0403(7) -0.0124(5) -0.0013(6) -0.0170(6)
O4 0.0667(11) 0.0712(12) 0.1250(17) 0.0319(11) -0.0285(11) -0.0230(9)
C32 0.0515(10) 0.0427(9) 0.0463(10) -0.0137(8) -0.0022(8) -0.0130(8)
C33 0.0554(11) 0.0467(10) 0.0456(10) -0.0162(8) -0.0030(8) -0.0144(8)
C34 0.0556(11) 0.0537(11) 0.0433(10) -0.0148(8) 0.0007(8) -0.0181(9)
C35 0.0519(10) 0.0501(10) 0.0398(9) -0.0115(8) 0.0006(8) -0.0143(8)
C36 0.0571(11) 0.0470(10) 0.0566(12) -0.0105(9) -0.0096(9) -0.0148(9)
C37 0.0615(12) 0.0456(10) 0.0542(11) -0.0133(9) -0.0098(9) -0.0165(9)
C38 0.0679(13) 0.0432(10) 0.0662(13) -0.0173(9) -0.0112(10) -0.0135(9)
C39 0.0590(12) 0.0490(11) 0.0774(15) -0.0274(11) -0.0095(11) -0.0048(9)
C40 0.0598(12) 0.0592(12) 0.0642(13) -0.0293(11) -0.0015(10) -0.0121(10)
C41 0.0741(13) 0.0363(9) 0.0424(10) -0.0065(8) -0.0060(9) -0.0162(9)
C42 0.0777(14) 0.0447(10) 0.0482(11) -0.0046(8) -0.0059(10) -0.0234(10)
C43 0.0924(17) 0.0542(12) 0.0543(12) -0.0060(10) -0.0179(12) -0.0299(12)
C44 0.109(2) 0.0507(12) 0.0457(11) -0.0142(9) -0.0107(12) -0.0194(12)
C45 0.0872(17) 0.0580(13) 0.0552(13) -0.0184(10) 0.0017(12) -0.0116(12)
C46 0.0717(14) 0.0502(11) 0.0547(12) -0.0149(9) -0.0042(10) -0.0120(10)
C47 0.0773(16) 0.0885(18) 0.0687(16) -0.0115(14) -0.0007(13) -0.0376(14)
C48 0.0701(16) 0.105(2) 0.094(2) -0.0416(18) 0.0000(14) -0.0203(15)
C49 0.0805(15) 0.0751(15) 0.0459(11) -0.0212(11) 0.0010(10) -0.0265(12)
C50 0.0570(11) 0.0497(10) 0.0467(10) -0.0154(8) 0.0084(8) -0.0163(9)
C51 0.0776(15) 0.0546(12) 0.0730(15) -0.0231(11) -0.0061(12) -0.0192(11)
C52 0.110(2) 0.0623(16) 0.106(2) -0.0331(16) -0.0023(18) -0.0360(16)
C53 0.122(2) 0.0517(14) 0.098(2) -0.0208(15) 0.0261(19) -0.0329(16)
C54 0.114(2) 0.0564(14) 0.0665(16) 0.0007(12) 0.0114(15) -0.0165(15)
C55 0.0859(17) 0.0617(14) 0.0528(12) -0.0069(10) 0.0000(11) -0.0219(12)
C56 0.0623(13) 0.0508(11) 0.0641(13) -0.0048(10) -0.0137(10) -0.0157(10)
C57 0.0592(12) 0.0496(11) 0.0499(11) -0.0073(9) -0.0061(9) -0.0115(9)
C58 0.0538(11) 0.0578(12) 0.0487(11) -0.0051(9) -0.0009(9) -0.0134(9)
C59 0.0606(13) 0.0678(14) 0.0677(15) -0.0053(11) 0.0057(11) -0.0222(11)
C60 0.0757(16) 0.0763(17) 0.0663(16) 0.0128(13) 0.0096(13) -0.0174(13)
C61 0.0849(18) 0.0855(18) 0.0451(12) 0.0044(12) -0.0080(12) -0.0060(14)
C62 0.0742(15) 0.0723(15) 0.0549(13) -0.0126(11) -0.0133(11) -0.0136(12)

loop_
_atom_type_symbol
_atom_type_description
_atom_type_scat_dispersion_real
_atom_type_scat_dispersion_imag
_atom_type_scat_source
C C 0.0137 0.0067 'International Tables Vol C Tables 4.2.6.8 and 6.1.1.4'
H H 0.0000 0.0000 'International Tables Vol C Tables 4.2.6.8 and 6.1.1.4'
Br Br -0.9338 1.0006 'International Tables Vol C Tables 4.2.6.8 and 6.1.1.4'
N N 0.0241 0.0134 'International Tables Vol C Tables 4.2.6.8 and 6.1.1.4'
O O 0.0389 0.0241 'International Tables Vol C Tables 4.2.6.8 and 6.1.1.4'

loop_
_geom_angle_atom_site_label_1
_geom_angle_atom_site_label_2
_geom_angle_atom_site_label_3
_geom_angle
C1 N1 C10 119.86(16)
C1 O1 C4 107.52(14)
N1 C1 O1 122.94(16)
N1 C1 C2 127.36(17)
O1 C1 C2 109.70(15)
C3 C2 C1 100.78(14)
C3 C2 C9 114.55(17)
C1 C2 C9 112.65(17)
C3 C2 C5 109.55(17)
C1 C2 C5 109.38(16)
C9 C2 C5 109.59(16)
C4 C3 C18 128.3(2)
C4 C3 C2 109.20(16)
C18 C3 C2 122.46(18)
C3 C4 O1 112.25(17)
C3 C4 C19 134.58(18)
O1 C4 C19 113.17(15)
C6 C5 C2 113.89(17)
C6 C5 H5A 108.8
C2 C5 H5A 108.8
C6 C5 H5B 108.8
C2 C5 H5B 108.8
H5A C5 H5B 107.7
C7 C6 C25 122.52(19)
C7 C6 C5 122.54(18)
C25 C6 C5 114.76(18)
C6 C7 C8 123.3(2)
C6 C7 H7 118.4
C8 C7 H7 118.4
C7 C8 C9 113.93(19)
C7 C8 H8A 108.8
C9 C8 H8A 108.8
C7 C8 H8B 108.8
C9 C8 H8B 108.8
H8A C8 H8B 107.7
C8 C9 C2 112.62(17)
C8 C9 H9A 109.1
C2 C9 H9A 109.1
C8 C9 H9B 109.1
C2 C9 H9B 109.1
H9A C9 H9B 107.8
C15 C10 C11 121.07(18)
C15 C10 N1 120.59(18)
C11 C10 N1 118.13(18)
C12 C11 C10 118.52(19)
C12 C11 C16 121.4(2)
C10 C11 C16 120.0(2)
C13 C12 C11 120.4(2)
C13 C12 H12 119.8
C11 C12 H12 119.8
C12 C13 C14 120.96(19)
C12 C13 Br1 118.67(16)
C14 C13 Br1 120.33(16)
C13 C14 C15 120.2(2)
C13 C14 H14 119.9
C15 C14 H14 119.9
C14 C15 C10 118.76(19)
C14 C15 C17 120.8(2)
C10 C15 C17 120.47(19)
C11 C16 H16A 109.5
C11 C16 H16B 109.5
H16A C16 H16B 109.5
C11 C16 H16C 109.5
H16A C16 H16C 109.5
H16B C16 H16C 109.5
C15 C17 H17A 109.5
C15 C17 H17B 109.5
H17A C17 H17B 109.5
C15 C17 H17C 109.5
H17A C17 H17C 109.5
H17B C17 H17C 109.5
C3 C18 H18A 109.5
C3 C18 H18B 109.5
H18A C18 H18B 109.5
C3 C18 H18C 109.5
H18A C18 H18C 109.5
H18B C18 H18C 109.5
C20 C19 C24 118.3(2)
C20 C19 C4 120.15(19)
C24 C19 C4 121.54(19)
C21 C20 C19 120.9(2)
C21 C20 H20 119.6
C19 C20 H20 119.6
C22 C21 C20 120.3(3)
C22 C21 H21 119.8
C20 C21 H21 119.8
C23 C22 C21 119.7(2)
C23 C22 H22 120.1
C21 C22 H22 120.1
C22 C23 C24 120.8(3)
C22 C23 H23 119.6
C24 C23 H23 119.6
C23 C24 C19 120.0(3)
C23 C24 H24 120.0
C19 C24 H24 120.0
O2 C25 C6 119.5(2)
O2 C25 C26 118.88(19)
C6 C25 C26 121.60(18)
C27 C26 C31 119.4(2)
C27 C26 C25 122.8(2)
C31 C26 C25 117.6(2)
C26 C27 C28 119.9(3)
C26 C27 H27 120.0
C28 C27 H27 120.0
C29 C28 C27 120.0(3)
C29 C28 H28 120.0
C27 C28 H28 120.0
C30 C29 C28 120.1(3)
C30 C29 H29 119.9
C28 C29 H29 119.9
C29 C30 C31 120.4(3)
C29 C30 H30 119.8
C31 C30 H30 119.8
C30 C31 C26 120.1(3)
C30 C31 H31 120.0
C26 C31 H31 120.0
C32 N2 C41 122.11(17)
C32 O3 C35 107.47(14)
N2 C32 O3 123.75(17)
N2 C32 C33 126.29(17)
O3 C32 C33 109.94(16)
C32 C33 C34 100.80(15)
C32 C33 C40 112.55(17)
C34 C33 C40 112.56(17)
C32 C33 C36 109.72(17)
C34 C33 C36 110.92(16)
C40 C33 C36 109.99(16)
C35 C34 C49 128.5(2)
C35 C34 C33 109.19(17)
C49 C34 C33 122.12(18)
C34 C35 O3 112.47(17)
C34 C35 C50 133.93(19)
O3 C35 C50 113.58(16)
C37 C36 C33 113.82(17)
C37 C36 H36A 108.8
C33 C36 H36A 108.8
C37 C36 H36B 108.8
C33 C36 H36B 108.8
H36A C36 H36B 107.7
C38 C37 C56 122.7(2)
C38 C37 C36 121.9(2)
C56 C37 C36 115.16(18)
C37 C38 C39 124.1(2)
C37 C38 H38 118.0
C39 C38 H38 118.0
C38 C39 C40 113.84(19)
C38 C39 H39A 108.8
C40 C39 H39A 108.8
C38 C39 H39B 108.8
C40 C39 H39B 108.8
H39A C39 H39B 107.7
C39 C40 C33 112.84(19)
C39 C40 H40A 109.0
C33 C40 H40A 109.0
C39 C40 H40B 109.0
C33 C40 H40B 109.0
H40A C40 H40B 107.8
C46 C41 C42 121.2(2)
C46 C41 N2 117.72(19)
C42 C41 N2 120.7(2)
C43 C42 C41 118.0(2)
C43 C42 C47 121.2(2)
C41 C42 C47 120.8(2)
C44 C43 C42 120.4(2)
C44 C43 H43 119.8
C42 C43 H43 119.8
C43 C44 C45 121.5(2)
C43 C44 Br2 119.8(2)
C45 C44 Br2 118.7(2)
C44 C45 C46 119.8(2)
C44 C45 H45 120.1
C46 C45 H45 120.1
C45 C46 C41 118.9(2)
C45 C46 C48 120.6(2)
C41 C46 C48 120.5(2)
C42 C47 H47A 109.5
C42 C47 H47B 109.5
H47A C47 H47B 109.5
C42 C47 H47C 109.5
H47A C47 H47C 109.5
H47B C47 H47C 109.5
C46 C48 H48A 109.5
C46 C48 H48B 109.5
H48A C48 H48B 109.5
C46 C48 H48C 109.5
H48A C48 H48C 109.5
H48B C48 H48C 109.5
C34 C49 H49A 109.5
C34 C49 H49B 109.5
H49A C49 H49B 109.5
C34 C49 H49C 109.5
H49A C49 H49C 109.5
H49B C49 H49C 109.5
C51 C50 C55 118.0(2)
C51 C50 C35 120.6(2)
C55 C50 C35 121.4(2)
C52 C51 C50 120.5(3)
C52 C51 H51 119.7
C50 C51 H51 119.7
C53 C52 C51 120.6(3)
C53 C52 H52 119.7
C51 C52 H52 119.7
C52 C53 C54 119.8(3)
C52 C53 H53 120.1
C54 C53 H53 120.1
C53 C54 C55 120.2(3)
C53 C54 H54 119.9
C55 C54 H54 119.9
C54 C55 C50 120.8(3)
C54 C55 H55 119.6
C50 C55 H55 119.6
O4 C56 C37 120.1(2)
O4 C56 C57 118.1(2)
C37 C56 C57 121.81(19)
C58 C57 C62 118.3(2)
C58 C57 C56 117.29(19)
C62 C57 C56 124.4(2)
C59 C58 C57 121.2(2)
C59 C58 H58 119.4
C57 C58 H58 119.4
C58 C59 C60 119.9(2)
C58 C59 H59 120.0
C60 C59 H59 120.0
C61 C60 C59 120.0(2)
C61 C60 H60 120.0
C59 C60 H60 120.0
C60 C61 C62 120.7(2)
C60 C61 H61 119.7
C62 C61 H61 119.7
C61 C62 C57 119.8(2)
C61 C62 H62 120.1
C57 C62 H62 120.1

loop_
_geom_bond_atom_site_label_1
_geom_bond_atom_site_label_2
_geom_bond_distance
Br1 C13 1.9026(19)
N1 C1 1.254(2)
N1 C10 1.421(2)
O1 C1 1.371(2)
O1 C4 1.416(2)
O2 C25 1.225(3)
C1 C2 1.515(2)
C2 C3 1.511(3)
C2 C9 1.534(3)
C2 C5 1.546(3)
C3 C4 1.323(3)
C3 C18 1.500(3)
C4 C19 1.465(3)
C5 C6 1.502(3)
C5 H5A 0.9700
C5 H5B 0.9700
C6 C7 1.332(3)
C6 C25 1.481(3)
C7 C8 1.492(3)
C7 H7 0.9300
C8 C9 1.519(3)
C8 H8A 0.9700
C8 H8B 0.9700
C9 H9A 0.9700
C9 H9B 0.9700
C10 C15 1.389(3)
C10 C11 1.400(3)
C11 C12 1.386(3)
C11 C16 1.499(3)
C12 C13 1.372(3)
C12 H12 0.9300
C13 C14 1.374(3)
C14 C15 1.388(3)
C14 H14 0.9300
C15 C17 1.507(3)
C16 H16A 0.9600
C16 H16B 0.9600
C16 H16C 0.9600
C17 H17A 0.9600
C17 H17B 0.9600
C17 H17C 0.9600
C18 H18A 0.9600
C18 H18B 0.9600
C18 H18C 0.9600
C19 C20 1.380(3)
C19 C24 1.384(3)
C20 C21 1.375(3)
C20 H20 0.9300
C21 C22 1.361(5)
C21 H21 0.9300
C22 C23 1.360(5)
C22 H22 0.9300
C23 C24 1.383(4)
C23 H23 0.9300
C24 H24 0.9300
C25 C26 1.487(3)
C26 C27 1.381(3)
C26 C31 1.390(3)
C27 C28 1.382(4)
C27 H27 0.9300
C28 C29 1.375(5)
C28 H28 0.9300
C29 C30 1.369(5)
C29 H29 0.9300
C30 C31 1.370(4)
C30 H30 0.9300
C31 H31 0.9300
Br2 C44 1.900(2)
N2 C32 1.254(3)
N2 C41 1.416(3)
O3 C32 1.374(2)
O3 C35 1.414(2)
O4 C56 1.222(3)
C32 C33 1.513(3)
C33 C34 1.516(3)
C33 C40 1.538(3)
C33 C36 1.542(3)
C34 C35 1.323(3)
C34 C49 1.498(3)
C35 C50 1.464(3)
C36 C37 1.510(3)
C36 H36A 0.9700
C36 H36B 0.9700
C37 C38 1.329(3)
C37 C56 1.479(3)
C38 C39 1.489(3)
C38 H38 0.9300
C39 C40 1.517(3)
C39 H39A 0.9700
C39 H39B 0.9700
C40 H40A 0.9700
C40 H40B 0.9700
C41 C46 1.393(3)
C41 C42 1.399(3)
C42 C43 1.391(3)
C42 C47 1.500(4)
C43 C44 1.366(4)
C43 H43 0.9300
C44 C45 1.372(4)
C45 C46 1.386(3)
C45 H45 0.9300
C46 C48 1.509(4)
C47 H47A 0.9600
C47 H47B 0.9600
C47 H47C 0.9600
C48 H48A 0.9600
C48 H48B 0.9600
C48 H48C 0.9600
C49 H49A 0.9600
C49 H49B 0.9600
C49 H49C 0.9600
C50 C51 1.387(3)
C50 C55 1.393(3)
C51 C52 1.381(4)
C51 H51 0.9300
C52 C53 1.367(5)
C52 H52 0.9300
C53 C54 1.370(5)
C53 H53 0.9300
C54 C55 1.381(4)
C54 H54 0.9300
C55 H55 0.9300
C56 C57 1.491(3)
C57 C58 1.387(3)
C57 C62 1.396(3)
C58 C59 1.372(3)
C58 H58 0.9300
C59 C60 1.378(4)
C59 H59 0.9300
C60 C61 1.362(4)
C60 H60 0.9300
C61 C62 1.389(4)
C61 H61 0.9300
C62 H62 0.9300

loop_
_geom_torsion_atom_site_label_1
_geom_torsion_atom_site_label_2
_geom_torsion_atom_site_label_3
_geom_torsion_atom_site_label_4
_geom_torsion
C10 N1 C1 O1 1.4(3)
C10 N1 C1 C2 -177.58(18)
C4 O1 C1 N1 175.43(18)
C4 O1 C1 C2 -5.4(2)
N1 C1 C2 C3 -173.5(2)
O1 C1 C2 C3 7.3(2)
N1 C1 C2 C9 -51.0(3)
O1 C1 C2 C9 129.86(17)
N1 C1 C2 C5 71.1(3)
O1 C1 C2 C5 -108.00(17)
C1 C2 C3 C4 -6.8(2)
C9 C2 C3 C4 -127.98(19)
C5 C2 C3 C4 108.43(19)
C1 C2 C3 C18 174.0(2)
C9 C2 C3 C18 52.8(3)
C5 C2 C3 C18 -70.8(3)
C18 C3 C4 O1 -176.8(2)
C2 C3 C4 O1 4.1(2)
C18 C3 C4 C19 3.3(4)
C2 C3 C4 C19 -175.8(2)
C1 O1 C4 C3 0.8(2)
C1 O1 C4 C19 -179.22(16)
C3 C2 C5 C6 170.42(16)
C1 C2 C5 C6 -80.0(2)
C9 C2 C5 C6 44.0(2)
C2 C5 C6 C7 -19.0(3)
C2 C5 C6 C25 165.74(17)
C25 C6 C7 C8 178.7(2)
C5 C6 C7 C8 3.8(3)
C6 C7 C8 C9 -15.2(3)
C7 C8 C9 C2 41.8(3)
C3 C2 C9 C8 -179.62(17)
C1 C2 C9 C8 66.0(2)
C5 C2 C9 C8 -56.1(2)
C1 N1 C10 C15 -89.8(2)
C1 N1 C10 C11 95.4(2)
C15 C10 C11 C12 2.9(3)
N1 C10 C11 C12 177.62(18)
C15 C10 C11 C16 -177.0(2)
N1 C10 C11 C16 -2.3(3)
C10 C11 C12 C13 -0.9(3)
C16 C11 C12 C13 179.1(2)
C11 C12 C13 C14 -1.4(3)
C11 C12 C13 Br1 176.28(16)
C12 C13 C14 C15 1.7(3)
Br1 C13 C14 C15 -175.96(15)
C13 C14 C15 C10 0.3(3)
C13 C14 C15 C17 -178.9(2)
C11 C10 C15 C14 -2.6(3)
N1 C10 C15 C14 -177.21(18)
C11 C10 C15 C17 176.6(2)
N1 C10 C15 C17 2.0(3)
C3 C4 C19 C20 -152.1(2)
O1 C4 C19 C20 28.0(3)
C3 C4 C19 C24 29.1(4)
O1 C4 C19 C24 -150.9(2)
C24 C19 C20 C21 -1.3(4)
C4 C19 C20 C21 179.8(3)
C19 C20 C21 C22 0.3(5)
C20 C21 C22 C23 0.3(5)
C21 C22 C23 C24 0.1(5)
C22 C23 C24 C19 -1.2(5)
C20 C19 C24 C23 1.7(4)
C4 C19 C24 C23 -179.4(2)
C7 C6 C25 O2 -161.0(2)
C5 C6 C25 O2 14.3(3)
C7 C6 C25 C26 19.6(3)
C5 C6 C25 C26 -165.14(18)
O2 C25 C26 C27 -134.8(2)
C6 C25 C26 C27 44.6(3)
O2 C25 C26 C31 39.4(3)
C6 C25 C26 C31 -141.2(2)
C31 C26 C27 C28 -0.5(4)
C25 C26 C27 C28 173.6(2)
C26 C27 C28 C29 2.0(4)
C27 C28 C29 C30 -1.7(5)
C28 C29 C30 C31 -0.2(5)
C29 C30 C31 C26 1.8(4)
C27 C26 C31 C30 -1.4(4)
C25 C26 C31 C30 -175.8(2)
C41 N2 C32 O3 1.0(3)
C41 N2 C32 C33 -177.28(19)
C35 O3 C32 N2 178.71(19)
C35 O3 C32 C33 -2.7(2)
N2 C32 C33 C34 -178.0(2)
O3 C32 C33 C34 3.5(2)
N2 C32 C33 C40 -57.8(3)
O3 C32 C33 C40 123.66(18)
N2 C32 C33 C36 65.0(3)
O3 C32 C33 C36 -113.52(18)
C32 C33 C34 C35 -3.1(2)
C40 C33 C34 C35 -123.22(19)
C36 C33 C34 C35 113.1(2)
C32 C33 C34 C49 172.8(2)
C40 C33 C34 C49 52.7(3)
C36 C33 C34 C49 -71.1(3)
C49 C34 C35 O3 -173.8(2)
C33 C34 C35 O3 1.7(2)
C49 C34 C35 C50 4.4(4)
C33 C34 C35 C50 180.0(2)
C32 O3 C35 C34 0.7(2)
C32 O3 C35 C50 -177.98(17)
C32 C33 C36 C37 -80.4(2)
C34 C33 C36 C37 169.06(17)
C40 C33 C36 C37 43.9(2)
C33 C36 C37 C38 -19.7(3)
C33 C36 C37 C56 165.11(19)
C56 C37 C38 C39 179.4(2)
C36 C37 C38 C39 4.6(3)
C37 C38 C39 C40 -15.1(3)
C38 C39 C40 C33 40.7(3)
C32 C33 C40 C39 67.4(2)
C34 C33 C40 C39 -179.46(17)
C36 C33 C40 C39 -55.2(2)
C32 N2 C41 C46 110.1(2)
C32 N2 C41 C42 -77.4(3)
C46 C41 C42 C43 -3.1(3)
N2 C41 C42 C43 -175.41(18)
C46 C41 C42 C47 175.5(2)
N2 C41 C42 C47 3.2(3)
C41 C42 C43 C44 -0.7(3)
C47 C42 C43 C44 -179.4(2)
C42 C43 C44 C45 3.2(4)
C42 C43 C44 Br2 -175.88(16)
C43 C44 C45 C46 -1.8(4)
Br2 C44 C45 C46 177.28(18)
C44 C45 C46 C41 -2.0(3)
C44 C45 C46 C48 176.6(2)
C42 C41 C46 C45 4.5(3)
N2 C41 C46 C45 177.00(19)
C42 C41 C46 C48 -174.1(2)
N2 C41 C46 C48 -1.6(3)
C34 C35 C50 C51 -144.0(3)
O3 C35 C50 C51 34.3(3)
C34 C35 C50 C55 36.8(4)
O3 C35 C50 C55 -144.9(2)
C55 C50 C51 C52 -1.5(4)
C35 C50 C51 C52 179.2(2)
C50 C51 C52 C53 1.0(5)
C51 C52 C53 C54 -0.1(5)
C52 C53 C54 C55 -0.2(5)
C53 C54 C55 C50 -0.3(4)
C51 C50 C55 C54 1.2(4)
C35 C50 C55 C54 -179.6(2)
C38 C37 C56 O4 -163.0(3)
C36 C37 C56 O4 12.1(3)
C38 C37 C56 C57 15.9(3)
C36 C37 C56 C57 -169.0(2)
O4 C56 C57 C58 36.9(4)
C37 C56 C57 C58 -142.0(2)
O4 C56 C57 C62 -140.7(3)
C37 C56 C57 C62 40.4(4)
C62 C57 C58 C59 -2.1(4)
C56 C57 C58 C59 -179.9(2)
C57 C58 C59 C60 0.9(4)
C58 C59 C60 C61 1.3(4)
C59 C60 C61 C62 -2.1(5)
C60 C61 C62 C57 0.9(4)
C58 C57 C62 C61 1.2(4)
C56 C57 C62 C61 178.8(2)
